data_1000123
loop_
_publ_author_name
'Laligant, Y'
'Permer, L'
'Le Bail, A'

_publ_section_title
;
Crystal structure of Fe4 V2 Mo3 O20 determined from conventional X-ray
powder diffraction data
;
_journal_coden_ASTM EJSCE5
_journal_name_full
;
European Journal of Solid State Inorganic Chemistry
;
_journal_page_first 325
_journal_page_last 334
_journal_volume 32
_journal_year 1995
_chemical_formula_structural 'Fe4 V1.98 Mo3.02 O20'
_chemical_formula_sum 'Fe4 Mo3.02 O20 V1.98'
_chemical_name_systematic
;
Iron vanadium molybdenum oxide (4/1.98/3.02/20)
;
_space_group_IT_number 91
_symmetry_cell_setting tetragonal
_symmetry_Int_Tables_number 91
_symmetry_space_group_name_Hall 'P 4w 2c'
_symmetry_space_group_name_H-M 'P 41 2 2'
_cell_angle_alpha 90
_cell_angle_beta 90
_cell_angle_gamma 90
_cell_formula_units_Z 4
_cell_length_a 9.5390(3)
_cell_length_b 9.5390(3)
_cell_length_c 17.1411(5)
_cell_volume 1559.7
_refine_ls_R_factor_all 0.03
_cod_database_code 1000123

loop_
_symmetry_equiv_pos_as_xyz
x,y,z
-x,-y,1/2+z
-y,x,1/4+z
y,-x,3/4+z
-x,y,-z
x,-y,1/2-z
-y,-x,1/4-z
y,x,3/4-z

loop_
_atom_site_label
_atom_site_type_symbol
_atom_site_symmetry_multiplicity
_atom_site_Wyckoff_symbol
_atom_site_fract_x
_atom_site_fract_y
_atom_site_fract_z
_atom_site_occupancy
_atom_site_attached_hydrogens
_atom_site_calc_flag
Mo1 Mo6+ 8 d 0.4010(3) 0.2627(3) 0.0941(1) 0.86(1) 0 d
V1 V5+ 8 d 0.4010(3) 0.2627(3) 0.0941(1) 0.14(1) 0 d
Mo2 Mo6+ 4 a 0. 0.8386(4) 0. 0.86 0 d
V2 V5+ 4 a 0. 0.8386(4) 0. 0.14 0 d
Fe1 Fe3+ 8 d 0.2485(6) 0.5918(5) 0.0601(2) 1. 0 d
Fe2 Fe3+ 8 d 0.7462(6) 0.0930(5) 0.0612(2) 1. 0 d
V3 V5+ 4 b 0.5 0.8327(7) 0. 0.78 0 d
Mo3 Mo6+ 4 b 0.5 0.8327(7) 0. 0.22 0 d
V4 V5+ 4 a 0. 0.3342(7) 0. 0.78 0 d
Mo4 Mo6+ 4 a 0. 0.3342(7) 0. 0.22 0 d
O1 O2- 8 d 0.282(2) 0.152(2) 0.0534(8) 1. 0 d
O2 O2- 8 d 0.575(2) 0.222(2) 0.0745(7) 1. 0 d
O3 O2- 8 d 0.389(2) 0.443(2) 0.0640(8) 1. 0 d
O4 O2- 8 d 0.405(2) 0.248(2) 0.4268(8) 1. 0 d
O5 O2- 8 d 0.906(2) 0.745(2) 0.4255(8) 1. 0 d
O6 O2- 8 d 0.041(2) 0.110(2) 0.1969(8) 1. 0 d
O7 O2- 8 d 0.111(2) 0.571(2) 0.4535(8) 1. 0 d
O8 O2- 8 d 0.244(2) 0.640(2) 0.9443(8) 1. 0 d
O9 O2- 8 d 0.617(2) 0.059(2) 0.4542(8) 1. 0 d
O10 O2- 8 d 0.272(2) 0.913(2) 0.1861(7) 1. 0 d

loop_
_atom_type_symbol
_atom_type_oxidation_number
Mo6+ 6.000
V5+ 4.990
Fe3+ 3.000
O2- -2.000
